data_4505315
loop_
_publ_author_name
'Brewer, Jason T.'
'Parkin, Sean'
'Grossman, Robert B.'

_publ_section_title
;
 A Systematic Study of the Relationship between Molecular and Crystal
 Structure among 3,5-Diazabicyclo[2.2.2]octane-2,6-diones
;
_journal_issue 3
_journal_name_full 'Crystal Growth &amp; Design'
_journal_page_first 591
_journal_paper_doi 10.1021/cg0341609
_journal_volume 4
_journal_year 2004
_chemical_formula_sum 'C8 H12 N2 O2'
_chemical_formula_weight 168.20
_chemical_name_systematic
; 
 ? 
;
_space_group_IT_number 62
_symmetry_cell_setting orthorhombic
_symmetry_space_group_name_Hall '-P 2ac 2n'
_symmetry_space_group_name_H-M 'P n m a'
_atom_sites_solution_hydrogens geom
_atom_sites_solution_primary direct
_atom_sites_solution_secondary difmap
_audit_creation_method SHELXL-97
_cell_angle_alpha 90.00
_cell_angle_beta 90.00
_cell_angle_gamma 90.00
_cell_formula_units_Z 4
_cell_length_a 10.535(2)
_cell_length_b 9.0614(18)
_cell_length_c 8.4297(17)
_cell_measurement_reflns_used 3663
_cell_measurement_temperature 90.0(2)
_cell_measurement_theta_max 27.48
_cell_measurement_theta_min 1.00
_cell_volume 804.7(3)
_computing_cell_refinement 'SCALEPACK (Otwinowski & Minor, 1997)'
_computing_data_collection 'COLLECT (Nonius, 1998)'
_computing_data_reduction 'DENZO-SMN (Otwinowski & Minor, 1997)'
_computing_molecular_graphics 'XP in Siemens SHELXTL (Sheldrick, 1994)'
_computing_publication_material
;
SHELX97-2 (Sheldrick, 1997) and local procedures
;
_computing_structure_refinement 'SHELXL-97 (Sheldrick, 1997)'
_computing_structure_solution 'SHELXS-97 (Sheldrick, 1990)'
_diffrn_ambient_temperature 90.0(2)
_diffrn_detector_area_resol_mean 18
_diffrn_measured_fraction_theta_full .998
_diffrn_measured_fraction_theta_max .998
_diffrn_measurement_device_type 'Nonius KappaCCD diffractometer'
_diffrn_measurement_method '\w scans at fixed \c = 55\%'
_diffrn_radiation_monochromator graphite
_diffrn_radiation_source 'fine-focus sealed tube'
_diffrn_radiation_type MoK\a
_diffrn_radiation_wavelength 0.71073
_diffrn_reflns_av_R_equivalents 0.0488
_diffrn_reflns_av_sigmaI/netI 0.0420
_diffrn_reflns_limit_h_max 13
_diffrn_reflns_limit_h_min -13
_diffrn_reflns_limit_k_max 11
_diffrn_reflns_limit_k_min -11
_diffrn_reflns_limit_l_max 10
_diffrn_reflns_limit_l_min -10
_diffrn_reflns_number 4858
_diffrn_reflns_theta_full 27.44
_diffrn_reflns_theta_max 27.44
_diffrn_reflns_theta_min 3.09
_diffrn_standards_decay_% <1
_exptl_absorpt_coefficient_mu 0.101
_exptl_absorpt_correction_type none
_exptl_crystal_colour colourless
_exptl_crystal_density_diffrn 1.388
_exptl_crystal_density_method 'not measured'
_exptl_crystal_description block
_exptl_crystal_F_000 360
_exptl_crystal_size_max 0.40
_exptl_crystal_size_mid 0.35
_exptl_crystal_size_min 0.15
_refine_diff_density_max .287
_refine_diff_density_min -.293
_refine_diff_density_rms .058
_refine_ls_extinction_method none
_refine_ls_goodness_of_fit_ref 1.087
_refine_ls_hydrogen_treatment mixed
_refine_ls_matrix_type full
_refine_ls_number_parameters 66
_refine_ls_number_reflns 973
_refine_ls_number_restraints 0
_refine_ls_restrained_S_all 1.087
_refine_ls_R_factor_all 0.0608
_refine_ls_R_factor_gt 0.0413
_refine_ls_shift/su_max 1.574
_refine_ls_shift/su_mean 0.031
_refine_ls_structure_factor_coef Fsqd
_refine_ls_weighting_details 'calc w=1/[\s^2^(Fo^2^)+(0.0674P)^2^+0.0211P] where P=(Fo^2^+2Fc^2^)/3'
_refine_ls_weighting_scheme calc
_refine_ls_wR_factor_gt 0.1076
_refine_ls_wR_factor_ref 0.1175
_reflns_number_gt 740
_reflns_number_total 973
_reflns_threshold_expression >2\s(I)
_cod_data_source_file cg0341609si20030822_115801.cif
_cod_data_source_block 2h
_cod_original_sg_symbol_H-M 'P nma'
_cod_database_code 4505315

loop_
_symmetry_equiv_pos_as_xyz
'x, y, z'
'-x+1/2, -y, z+1/2'
'-x, y+1/2, -z'
'x+1/2, -y+1/2, -z+1/2'
'-x, -y, -z'
'x-1/2, y, -z-1/2'
'x, -y-1/2, z'
'-x-1/2, y-1/2, z-1/2'

loop_
_atom_site_label
_atom_site_type_symbol
_atom_site_fract_x
_atom_site_fract_y
_atom_site_fract_z
_atom_site_U_iso_or_equiv
_atom_site_adp_type
_atom_site_occupancy
_atom_site_symmetry_multiplicity
_atom_site_calc_flag
_atom_site_refinement_flags
N1 N 0.85476(10) 0.38114(12) 0.21539(13) 0.0131(3) Uani 1 1 d .
H1 H 0.8420 0.4528 0.2840 0.016 Uiso 1 1 calc R
O1 O 0.73793(9) 0.48408(11) 0.01483(11) 0.0170(3) Uani 1 1 d .
C1 C 0.80614(12) 0.38554(15) 0.06784(16) 0.0124(3) Uani 1 1 d .
C2 C 0.84725(18) 0.2500 -0.0287(2) 0.0136(5) Uani 1 2 d S
C3 C 0.99539(19) 0.2500 -0.0284(2) 0.0170(5) Uani 1 2 d S
H3A H 1.0270 0.1615 -0.0849 0.020 Uiso 0.50 1 calc PR
H3B H 1.0270 0.3385 -0.0849 0.020 Uiso 0.50 1 calc PR
C4 C 1.04553(19) 0.2500 0.1427(2) 0.0178(5) Uani 1 2 d S
H4A H 1.0984 0.3386 0.1614 0.021 Uiso 0.50 1 calc PR
H4B H 1.0984 0.1614 0.1614 0.021 Uiso 0.50 1 calc PR
C5 C 0.93040(18) 0.2500 0.2557(2) 0.0133(5) Uani 1 2 d S
C6 C 0.96441(19) 0.2500 0.4287(2) 0.0173(5) Uani 1 2 d S
H6A H 1.0027 0.3450 0.4569 0.026 Uiso 0.50 1 calc PR
H6B H 1.0251 0.1705 0.4500 0.026 Uiso 0.50 1 calc PR
H6C H 0.8876 0.2345 0.4922 0.026 Uiso 0.50 1 calc PR
C7 C 0.7913(2) 0.2500 -0.1938(2) 0.0186(5) Uani 1 2 d S
H7A H 0.6985 0.2502 -0.1868 0.028 Uiso 1 2 calc SR
H7B H 0.8195 0.1616 -0.2508 0.028 Uiso 0.50 1 calc PR
H7C H 0.8198 0.3382 -0.2509 0.028 Uiso 0.50 1 calc PR

loop_
_atom_site_aniso_label
_atom_site_aniso_U_11
_atom_site_aniso_U_22
_atom_site_aniso_U_33
_atom_site_aniso_U_23
_atom_site_aniso_U_13
_atom_site_aniso_U_12
N1 0.0162(6) 0.0113(7) 0.0119(7) -0.0027(4) -0.0005(5) 0.0014(5)
O1 0.0223(6) 0.0145(6) 0.0141(6) 0.0012(4) -0.0008(4) 0.0040(4)
C1 0.0126(7) 0.0130(7) 0.0117(7) 0.0018(5) 0.0025(5) -0.0021(6)
C2 0.0162(10) 0.0133(10) 0.0112(10) 0.000 0.0019(8) 0.000
C3 0.0185(11) 0.0160(11) 0.0164(11) 0.000 0.0059(8) 0.000
C4 0.0135(10) 0.0220(11) 0.0179(11) 0.000 0.0028(8) 0.000
C5 0.0124(9) 0.0142(10) 0.0134(10) 0.000 0.0004(8) 0.000
C6 0.0170(10) 0.0182(11) 0.0166(11) 0.000 -0.0028(8) 0.000
C7 0.0289(11) 0.0170(11) 0.0099(10) 0.000 0.0015(9) 0.000

loop_
_atom_type_symbol
_atom_type_description
_atom_type_scat_dispersion_real
_atom_type_scat_dispersion_imag
_atom_type_scat_source
C C .0033 .0016 'International Tables Vol C Tables 4.2.6.8 and 6.1.1.4'
H H .0000 .0000 'International Tables Vol C Tables 4.2.6.8 and 6.1.1.4'
N N .0061 .0033 'International Tables Vol C Tables 4.2.6.8 and 6.1.1.4'
O O .0106 .0060 'International Tables Vol C Tables 4.2.6.8 and 6.1.1.4'

loop_
_geom_angle_atom_site_label_1
_geom_angle_atom_site_label_2
_geom_angle_atom_site_label_3
_geom_angle
_geom_angle_site_symmetry_1
_geom_angle_site_symmetry_3
C1 N1 C5 116.34(12) . .
C1 N1 H1 121.8 . .
C5 N1 H1 121.8 . .
O1 C1 N1 125.42(13) . .
O1 C1 C2 123.55(13) . .
N1 C1 C2 111.03(12) . .
C7 C2 C1 112.22(11) . 7_565
C7 C2 C1 112.22(11) . .
C1 C2 C1 106.20(15) 7_565 .
C7 C2 C3 113.04(16) . .
C1 C2 C3 106.33(11) 7_565 .
C1 C2 C3 106.33(11) . .
C4 C3 C2 110.22(16) . .
C4 C3 H3A 109.6 . .
C2 C3 H3A 109.6 . .
C4 C3 H3B 109.6 . .
C2 C3 H3B 109.6 . .
H3A C3 H3B 108.1 . .
C3 C4 C5 108.03(16) . .
C3 C4 H4A 110.1 . .
C5 C4 H4A 110.1 . .
C3 C4 H4B 110.1 . .
C5 C4 H4B 110.1 . .
H4A C4 H4B 108.4 . .
N1 C5 N1 107.81(14) 7_565 .
N1 C5 C6 110.71(10) 7_565 .
N1 C5 C6 110.71(10) . .
N1 C5 C4 106.47(10) 7_565 .
N1 C5 C4 106.47(11) . .
C6 C5 C4 114.35(17) . .
C5 C6 H6A 109.6 . .
C5 C6 H6B 109.6 . .
H6A C6 H6B 109.4 . .
C5 C6 H6C 109.6 . .
H6A C6 H6C 109.4 . .
H6B C6 H6C 109.4 . .
C2 C7 H7A 109.5 . .
C2 C7 H7B 109.5 . .
H7A C7 H7B 109.4 . .
C2 C7 H7C 109.5 . .
H7A C7 H7C 109.4 . .
H7B C7 H7C 109.4 . .

loop_
_geom_bond_atom_site_label_1
_geom_bond_atom_site_label_2
_geom_bond_distance
_geom_bond_site_symmetry_2
N1 C1 1.3457(17) .
N1 C5 1.4706(15) .
N1 H1 0.8800 .
O1 C1 1.2302(17) .
C1 C2 1.5358(18) .
C2 C7 1.511(3) .
C2 C1 1.5358(18) 7_565
C2 C3 1.561(3) .
C3 C4 1.536(3) .
C3 H3A 0.9900 .
C3 H3B 0.9900 .
C4 C5 1.542(3) .
C4 H4A 0.9900 .
C4 H4B 0.9900 .
C5 N1 1.4706(15) 7_565
C5 C6 1.502(3) .
C6 H6A 0.9811 .
C6 H6B 0.9811 .
C6 H6C 0.9811 .
C7 H7A 0.9803 .
C7 H7B 0.9803 .
C7 H7C 0.9803 .

loop_
_geom_torsion_atom_site_label_1
_geom_torsion_atom_site_label_2
_geom_torsion_atom_site_label_3
_geom_torsion_atom_site_label_4
_geom_torsion
_geom_torsion_site_symmetry_1
_geom_torsion_site_symmetry_4
C5 N1 C1 O1 177.91(13) . .
C5 N1 C1 C2 -2.26(17) . .
O1 C1 C2 C7 -1.6(2) . .
N1 C1 C2 C7 178.57(12) . .
O1 C1 C2 C1 -124.57(13) . 7_565
N1 C1 C2 C1 55.61(18) . 7_565
O1 C1 C2 C3 122.47(15) . .
N1 C1 C2 C3 -57.36(15) . .
C7 C2 C3 C4 180.0 . .
C1 C2 C3 C4 -56.44(10) 7_565 .
C1 C2 C3 C4 56.44(10) . .
C2 C3 C4 C5 0.0 . .
C1 N1 C5 N1 -51.46(18) . 7_565
C1 N1 C5 C6 -172.69(12) . .
C1 N1 C5 C4 62.46(16) . .
C3 C4 C5 N1 57.42(10) . 7_565
C3 C4 C5 N1 -57.42(10) . .
C3 C4 C5 C6 180.0 . .
